data_2239264
loop_
_publ_author_name
'Choi, Hong Dae'
'Seo, Pil Ja'
'Lee, Uk'

_publ_section_title
;
 5-Chloro-3-ethylsulfinyl-7-methyl-2-(4-methylphenyl)-1-benzofuran
;
_journal_coeditor_code FB2296
_journal_issue 4
_journal_name_full 'Acta Crystallographica Section E'
_journal_page_first o458
_journal_paper_doi 10.1107/S1600536814005601
_journal_volume 70
_journal_year 2014
_chemical_formula_iupac 'C18 H17 Cl O2 S'
_chemical_formula_moiety 'C18 H17 Cl O2 S'
_chemical_formula_sum 'C18 H17 Cl O2 S'
_chemical_formula_weight 332.83
_chemical_melting_point_gt 392
_chemical_melting_point_lt 393
_chemical_name_systematic
;
5-Chloro-3-ethylsulfinyl-7-methyl-2-(4-methylphenyl)-1-benzofuran
;
_space_group_IT_number 2
_symmetry_cell_setting triclinic
_symmetry_space_group_name_Hall '-P 1'
_symmetry_space_group_name_H-M 'P -1'
_atom_sites_solution_hydrogens difmap
_atom_sites_solution_primary direct
_atom_sites_solution_secondary difmap
_audit_creation_method 'form.cif (version 2.0)'
_cell_angle_alpha 68.949(3)
_cell_angle_beta 89.362(3)
_cell_angle_gamma 71.460(3)
_cell_formula_units_Z 2
_cell_length_a 7.3638(5)
_cell_length_b 10.2524(6)
_cell_length_c 11.8335(7)
_cell_measurement_reflns_used 8286
_cell_measurement_temperature 173(2)
_cell_measurement_theta_max 28.36
_cell_measurement_theta_min 2.26
_cell_volume 785.11(9)
_computing_cell_refinement '<i>SAINT</i> (Bruker, 2009)'
_computing_data_collection '<i>APEX2</i> (Bruker, 2009)'
_computing_data_reduction '<i>SAINT</i> (Bruker, 2009)'
_computing_molecular_graphics
;
<i>ORTEP-3 for Windows</i> (Farrugia, 2012) and
<i>DIAMOND</i> (Brandenburg, 1998)
;
_computing_publication_material '<i>SHELXL97</i> (Sheldrick, 2008)'
_computing_structure_refinement '<i>SHELXL97</i> (Sheldrick, 2008)'
_computing_structure_solution '<i>SHELXS97</i> (Sheldrick, 2008)'
_diffrn_ambient_temperature 173(2)
_diffrn_detector_area_resol_mean 10.0
_diffrn_measured_fraction_theta_full 0.993
_diffrn_measured_fraction_theta_max 0.993
_diffrn_measurement_device_type 'Bruker SMART APEXII CCD'
_diffrn_measurement_method '\f and \w scans'
_diffrn_radiation_monochromator 'graphite multilayer'
_diffrn_radiation_source 'rotating anode'
_diffrn_radiation_type MoK\a
_diffrn_radiation_wavelength 0.71073
_diffrn_reflns_av_R_equivalents 0.0310
_diffrn_reflns_av_sigmaI/netI 0.0273
_diffrn_reflns_limit_h_max 9
_diffrn_reflns_limit_h_min -9
_diffrn_reflns_limit_k_max 13
_diffrn_reflns_limit_k_min -13
_diffrn_reflns_limit_l_max 15
_diffrn_reflns_limit_l_min -15
_diffrn_reflns_number 13937
_diffrn_reflns_theta_full 28.00
_diffrn_reflns_theta_max 28.00
_diffrn_reflns_theta_min 2.26
_diffrn_standards_number 0
_exptl_absorpt_coefficient_mu 0.380
_exptl_absorpt_correction_T_max 0.7457
_exptl_absorpt_correction_T_min 0.6914
_exptl_absorpt_correction_type multi-scan
_exptl_absorpt_process_details '(<i>SADABS</i>; Bruker, 2009)'
_exptl_crystal_colour colourless
_exptl_crystal_density_diffrn 1.408
_exptl_crystal_density_method 'not measured'
_exptl_crystal_description block
_exptl_crystal_F_000 348
_exptl_crystal_size_max 0.46
_exptl_crystal_size_mid 0.37
_exptl_crystal_size_min 0.33
_refine_diff_density_max 0.306
_refine_diff_density_min -0.291
_refine_ls_extinction_coef 0.006(2)
_refine_ls_extinction_expression Fc^*^=kFc[1+0.001xFc^2^\l^3^/sin(2\q)]^-1/4^
_refine_ls_extinction_method '<i>SHELXL97</i> (Sheldrick, 2008)'
_refine_ls_goodness_of_fit_ref 1.064
_refine_ls_hydrogen_treatment constr
_refine_ls_matrix_type full
_refine_ls_number_parameters 203
_refine_ls_number_reflns 3759
_refine_ls_number_restraints 0
_refine_ls_restrained_S_all 1.064
_refine_ls_R_factor_all 0.0380
_refine_ls_R_factor_gt 0.0338
_refine_ls_shift/su_max 0.000
_refine_ls_shift/su_mean 0.000
_refine_ls_structure_factor_coef Fsqd
_refine_ls_weighting_details 'calc w=1/[\s^2^(Fo^2^)+(0.0517P)^2^+0.2412P] where P=(Fo^2^+2Fc^2^)/3'
_refine_ls_weighting_scheme calc
_refine_ls_wR_factor_gt 0.0951
_refine_ls_wR_factor_ref 0.0999
_reflns_number_gt 3348
_reflns_number_total 3759
_reflns_threshold_expression I>2\s(I)
_cod_data_source_file fb2296sup1.cif
_cod_data_source_block I
_cod_original_cell_volume 785.11(8)
_cod_database_code 2239264
_cod_database_fobs_code 2239264

loop_
_symmetry_equiv_pos_as_xyz
'x, y, z'
'-x, -y, -z'

loop_
_atom_site_type_symbol
_atom_site_label
_atom_site_fract_x
_atom_site_fract_y
_atom_site_fract_z
_atom_site_U_iso_or_equiv
_atom_site_adp_type
_atom_site_calc_flag
_atom_site_refinement_flags
_atom_site_occupancy
_atom_site_symmetry_multiplicity
Cl Cl1 0.02297(6) 0.70926(4) -0.07104(3) 0.03932(13) Uani d . 1 2
S S1 0.36271(5) 0.19161(4) 0.40911(3) 0.02784(11) Uani d . 1 2
O O1 0.19351(14) 0.58273(10) 0.44275(8) 0.0265(2) Uani d . 1 2
O O2 0.21419(17) 0.18248(12) 0.32973(11) 0.0411(3) Uani d . 1 2
C C1 0.29375(19) 0.37881(14) 0.39556(12) 0.0251(3) Uani d . 1 2
C C2 0.20899(19) 0.50599(14) 0.28375(12) 0.0248(3) Uani d . 1 2
C C3 0.1735(2) 0.52797(15) 0.16126(13) 0.0279(3) Uani d . 1 2
H H3 0.2128 0.4481 0.1335 0.033 Uiso calc R 1 2
C C4 0.0781(2) 0.67216(16) 0.08294(13) 0.0290(3) Uani d . 1 2
C C5 0.0153(2) 0.79189(15) 0.12135(13) 0.0298(3) Uani d . 1 2
H H5 -0.0515 0.8884 0.0634 0.036 Uiso calc R 1 2
C C7 0.14795(19) 0.62695(15) 0.31933(12) 0.0251(3) Uani d . 1 2
C C6 0.0489(2) 0.77201(15) 0.24256(13) 0.0273(3) Uani d . 1 2
C C8 0.28210(19) 0.43087(14) 0.48790(12) 0.0249(3) Uani d . 1 2
C C9 -0.0186(2) 0.89610(16) 0.28858(15) 0.0343(3) Uani d . 1 2
H H9A -0.1057 0.9849 0.2243 0.052 Uiso calc R 1 2
H H9B 0.0929 0.9177 0.3116 0.052 Uiso calc R 1 2
H H9C -0.0870 0.8668 0.3599 0.052 Uiso calc R 1 2
C C10 0.3426(2) 0.36521(15) 0.61893(12) 0.0262(3) Uani d . 1 2
C C11 0.2685(2) 0.44896(16) 0.69082(13) 0.0299(3) Uani d . 1 2
H H11 0.1763 0.5457 0.6543 0.036 Uiso calc R 1 2
C C12 0.3291(2) 0.39130(18) 0.81450(14) 0.0343(3) Uani d . 1 2
H H12 0.2787 0.4499 0.8615 0.041 Uiso calc R 1 2
C C13 0.4619(2) 0.24959(18) 0.87129(13) 0.0339(3) Uani d . 1 2
C C14 0.5333(2) 0.16600(17) 0.80041(14) 0.0338(3) Uani d . 1 2
H H14 0.6229 0.0683 0.8379 0.041 Uiso calc R 1 2
C C15 0.4761(2) 0.22262(16) 0.67607(13) 0.0297(3) Uani d . 1 2
H H15 0.5282 0.1639 0.6294 0.036 Uiso calc R 1 2
C C16 0.5257(3) 0.1898(2) 1.00639(14) 0.0458(4) Uani d . 1 2
H H16A 0.6069 0.0852 1.0331 0.069 Uiso calc R 1 2
H H16B 0.4121 0.1986 1.0509 0.069 Uiso calc R 1 2
H H16C 0.5994 0.2468 1.0229 0.069 Uiso calc R 1 2
C C17 0.5744(2) 0.18473(17) 0.32871(14) 0.0336(3) Uani d . 1 2
H H17A 0.6062 0.1004 0.3012 0.040 Uiso calc R 1 2
H H17B 0.5467 0.2772 0.2556 0.040 Uiso calc R 1 2
C C18 0.7460(2) 0.16692(17) 0.40993(15) 0.0363(3) Uani d . 1 2
H H18A 0.7127 0.2480 0.4401 0.054 Uiso calc R 1 2
H H18B 0.8561 0.1696 0.3630 0.054 Uiso calc R 1 2
H H18C 0.7798 0.0717 0.4791 0.054 Uiso calc R 1 2

loop_
_atom_site_aniso_label
_atom_site_aniso_U_11
_atom_site_aniso_U_22
_atom_site_aniso_U_33
_atom_site_aniso_U_12
_atom_site_aniso_U_13
_atom_site_aniso_U_23
Cl1 0.0511(3) 0.0362(2) 0.02820(19) -0.01466(18) -0.00402(16) -0.00909(15)
S1 0.0307(2) 0.02136(17) 0.03107(19) -0.00773(14) 0.00090(14) -0.01020(13)
O1 0.0277(5) 0.0223(5) 0.0278(5) -0.0054(4) 0.0023(4) -0.0101(4)
O2 0.0422(7) 0.0359(6) 0.0484(7) -0.0158(5) -0.0071(5) -0.0166(5)
C1 0.0235(6) 0.0218(6) 0.0280(6) -0.0057(5) 0.0031(5) -0.0089(5)
C2 0.0210(6) 0.0230(6) 0.0296(7) -0.0065(5) 0.0029(5) -0.0098(5)
C3 0.0274(7) 0.0263(6) 0.0304(7) -0.0080(5) 0.0016(5) -0.0119(5)
C4 0.0283(7) 0.0304(7) 0.0275(7) -0.0106(6) -0.0006(5) -0.0092(5)
C5 0.0274(7) 0.0240(6) 0.0334(7) -0.0067(5) -0.0010(6) -0.0070(5)
C7 0.0225(6) 0.0241(6) 0.0280(6) -0.0068(5) 0.0017(5) -0.0100(5)
C6 0.0226(6) 0.0236(6) 0.0338(7) -0.0059(5) 0.0019(5) -0.0103(5)
C8 0.0222(6) 0.0216(6) 0.0304(7) -0.0068(5) 0.0041(5) -0.0098(5)
C9 0.0339(8) 0.0237(7) 0.0410(8) -0.0028(6) 0.0020(6) -0.0130(6)
C10 0.0258(7) 0.0275(6) 0.0275(6) -0.0121(5) 0.0056(5) -0.0102(5)
C11 0.0320(7) 0.0292(7) 0.0318(7) -0.0132(6) 0.0080(6) -0.0129(6)
C12 0.0398(8) 0.0396(8) 0.0318(7) -0.0199(7) 0.0115(6) -0.0173(6)
C13 0.0327(8) 0.0441(8) 0.0278(7) -0.0205(7) 0.0064(6) -0.0104(6)
C14 0.0294(7) 0.0340(7) 0.0315(7) -0.0097(6) 0.0021(6) -0.0058(6)
C15 0.0270(7) 0.0313(7) 0.0304(7) -0.0088(6) 0.0042(5) -0.0121(6)
C16 0.0473(10) 0.0616(11) 0.0283(8) -0.0238(9) 0.0054(7) -0.0117(7)
C17 0.0341(8) 0.0309(7) 0.0331(7) -0.0029(6) 0.0056(6) -0.0160(6)
C18 0.0332(8) 0.0325(7) 0.0451(9) -0.0107(6) 0.0082(6) -0.0172(7)

loop_
_atom_type_symbol
_atom_type_description
_atom_type_scat_dispersion_real
_atom_type_scat_dispersion_imag
_atom_type_scat_source
C C 0.0033 0.0016 'International Tables Vol C Tables 4.2.6.8 and 6.1.1.4'
H H 0.0000 0.0000 'International Tables Vol C Tables 4.2.6.8 and 6.1.1.4'
O O 0.0106 0.0060 'International Tables Vol C Tables 4.2.6.8 and 6.1.1.4'
S S 0.1246 0.1234 'International Tables Vol C Tables 4.2.6.8 and 6.1.1.4'
Cl Cl 0.1484 0.1585 'International Tables Vol C Tables 4.2.6.8 and 6.1.1.4'

loop_
_geom_angle_atom_site_label_1
_geom_angle_atom_site_label_2
_geom_angle_atom_site_label_3
_geom_angle
O2 S1 C1 106.72(6)
O2 S1 C17 106.62(7)
C1 S1 C17 98.27(7)
C7 O1 C8 107.00(10)
C8 C1 C2 107.17(12)
C8 C1 S1 127.41(10)
C2 C1 S1 124.75(10)
C7 C2 C3 119.38(12)
C7 C2 C1 104.93(12)
C3 C2 C1 135.63(13)
C4 C3 C2 116.30(13)
C4 C3 H3 121.8
C2 C3 H3 121.8
C3 C4 C5 123.25(13)
C3 C4 Cl1 119.41(11)
C5 C4 Cl1 117.29(11)
C6 C5 C4 121.19(13)
C6 C5 H5 119.4
C4 C5 H5 119.4
O1 C7 C6 124.11(12)
O1 C7 C2 110.69(11)
C6 C7 C2 125.17(13)
C7 C6 C5 114.68(12)
C7 C6 C9 122.11(13)
C5 C6 C9 123.20(13)
C1 C8 O1 110.19(12)
C1 C8 C10 135.60(12)
O1 C8 C10 114.20(11)
C6 C9 H9A 109.5
C6 C9 H9B 109.5
H9A C9 H9B 109.5
C6 C9 H9C 109.5
H9A C9 H9C 109.5
H9B C9 H9C 109.5
C15 C10 C11 118.19(13)
C15 C10 C8 122.50(13)
C11 C10 C8 119.29(12)
C12 C11 C10 120.40(14)
C12 C11 H11 119.8
C10 C11 H11 119.8
C11 C12 C13 121.40(14)
C11 C12 H12 119.3
C13 C12 H12 119.3
C12 C13 C14 118.17(14)
C12 C13 C16 120.22(15)
C14 C13 C16 121.61(15)
C15 C14 C13 121.24(14)
C15 C14 H14 119.4
C13 C14 H14 119.4
C14 C15 C10 120.58(14)
C14 C15 H15 119.7
C10 C15 H15 119.7
C13 C16 H16A 109.5
C13 C16 H16B 109.5
H16A C16 H16B 109.5
C13 C16 H16C 109.5
H16A C16 H16C 109.5
H16B C16 H16C 109.5
C18 C17 S1 111.08(10)
C18 C17 H17A 109.4
S1 C17 H17A 109.4
C18 C17 H17B 109.4
S1 C17 H17B 109.4
H17A C17 H17B 108.0
C17 C18 H18A 109.5
C17 C18 H18B 109.5
H18A C18 H18B 109.5
C17 C18 H18C 109.5
H18A C18 H18C 109.5
H18B C18 H18C 109.5

loop_
_geom_bond_atom_site_label_1
_geom_bond_atom_site_label_2
_geom_bond_distance
Cl1 C4 1.7465(15)
S1 O2 1.4962(12)
S1 C1 1.7686(13)
S1 C17 1.8129(16)
O1 C7 1.3746(16)
O1 C8 1.3782(15)
C1 C8 1.3689(19)
C1 C2 1.4498(18)
C2 C7 1.3905(18)
C2 C3 1.3988(19)
C3 C4 1.3811(19)
C3 H3 0.9500
C4 C5 1.401(2)
C5 C6 1.388(2)
C5 H5 0.9500
C7 C6 1.3868(18)
C6 C9 1.5006(19)
C8 C10 1.4597(19)
C9 H9A 0.9800
C9 H9B 0.9800
C9 H9C 0.9800
C10 C15 1.397(2)
C10 C11 1.4054(19)
C11 C12 1.384(2)
C11 H11 0.9500
C12 C13 1.389(2)
C12 H12 0.9500
C13 C14 1.391(2)
C13 C16 1.510(2)
C14 C15 1.387(2)
C14 H14 0.9500
C15 H15 0.9500
C16 H16A 0.9800
C16 H16B 0.9800
C16 H16C 0.9800
C17 C18 1.519(2)
C17 H17A 0.9900
C17 H17B 0.9900
C18 H18A 0.9800
C18 H18B 0.9800
C18 H18C 0.9800

loop_
_geom_torsion_atom_site_label_1
_geom_torsion_atom_site_label_2
_geom_torsion_atom_site_label_3
_geom_torsion_atom_site_label_4
_geom_torsion
O2 S1 C1 C8 131.72(13)
C17 S1 C1 C8 -118.07(13)
O2 S1 C1 C2 -37.66(13)
C17 S1 C1 C2 72.54(13)
C8 C1 C2 C7 -1.27(15)
S1 C1 C2 C7 169.92(10)
C8 C1 C2 C3 -178.44(15)
S1 C1 C2 C3 -7.3(2)
C7 C2 C3 C4 0.1(2)
C1 C2 C3 C4 176.96(15)
C2 C3 C4 C5 -1.2(2)
C2 C3 C4 Cl1 -178.57(10)
C3 C4 C5 C6 1.0(2)
Cl1 C4 C5 C6 178.51(11)
C8 O1 C7 C6 176.97(13)
C8 O1 C7 C2 -1.06(14)
C3 C2 C7 O1 179.17(11)
C1 C2 C7 O1 1.44(15)
C3 C2 C7 C6 1.2(2)
C1 C2 C7 C6 -176.57(13)
O1 C7 C6 C5 -179.01(12)
C2 C7 C6 C5 -1.3(2)
O1 C7 C6 C9 0.0(2)
C2 C7 C6 C9 177.75(13)
C4 C5 C6 C7 0.2(2)
C4 C5 C6 C9 -178.83(14)
C2 C1 C8 O1 0.68(15)
S1 C1 C8 O1 -170.20(10)
C2 C1 C8 C10 -178.15(15)
S1 C1 C8 C10 11.0(2)
C7 O1 C8 C1 0.20(14)
C7 O1 C8 C10 179.30(11)
C1 C8 C10 C15 15.7(2)
O1 C8 C10 C15 -163.06(12)
C1 C8 C10 C11 -165.94(15)
O1 C8 C10 C11 15.27(18)
C15 C10 C11 C12 0.8(2)
C8 C10 C11 C12 -177.59(13)
C10 C11 C12 C13 -0.8(2)
C11 C12 C13 C14 0.0(2)
C11 C12 C13 C16 179.84(14)
C12 C13 C14 C15 0.9(2)
C16 C13 C14 C15 -179.02(14)
C13 C14 C15 C10 -0.8(2)
C11 C10 C15 C14 0.0(2)
C8 C10 C15 C14 178.34(13)
O2 S1 C17 C18 -170.38(10)
C1 S1 C17 C18 79.34(11)
